data_7114114
loop_
_publ_author_name
'Tercero, Javier'
'Diaz, Carmen'
'Ribas, Joan'
'Mah\'ia, Jos\'e'
'Maestro, Miguel'

_publ_section_title
;
 Synthesis and characterization of [Cu(Me2oxpn)Ni(NO2)(tmen)](ClO4): a
 single ferrimagnetic dinuclear CuII--NiII complex acting as weak
 molecule-based magnet
;
_journal_issue 4
_journal_name_full 'Chemical Communications'
_journal_page_first 364
_journal_paper_doi 10.1039/b110747j
_journal_year 2002
_chemical_formula_moiety 'C18 H40 Cu N7 Ni O4, Cl O4'
_chemical_formula_sum 'C18 H40 Cl Cu N7 Ni O8'
_chemical_formula_weight 640.27
_chemical_name_systematic
; 
? 
;
_space_group_IT_number 61
_symmetry_cell_setting orthorhombic
_symmetry_space_group_name_Hall '-P 2ac 2ab'
_symmetry_space_group_name_H-M 'P b c a'
_atom_sites_solution_hydrogens geom
_atom_sites_solution_primary direct
_atom_sites_solution_secondary difmap
_audit_creation_method SHELXL-97
_cell_angle_alpha 90.00
_cell_angle_beta 90.00
_cell_angle_gamma 90.00
_cell_formula_units_Z 8
_cell_length_a 11.61560(10)
_cell_length_b 17.9957(3)
_cell_length_c 26.61340(10)
_cell_measurement_temperature 298(2)
_cell_volume 5563.02(11)
_computing_cell_refinement 'Bruker SAINT'
_computing_data_collection 'Bruker SMART'
_computing_data_reduction 'Bruker SAINT'
_computing_molecular_graphics 'Bruker SHELXTL'
_computing_publication_material 'Bruker SHELXTL'
_computing_structure_refinement 'SHELXL-97 (Sheldrick, 1997)'
_computing_structure_solution 'SHELXS-97 (Sheldrick, 1990)'
_diffrn_ambient_temperature 298(2)
_diffrn_measured_fraction_theta_full 0.997
_diffrn_measured_fraction_theta_max 0.997
_diffrn_measurement_device_type 'CCD area detector'
_diffrn_measurement_method 'phi and omega scans'
_diffrn_radiation_monochromator graphite
_diffrn_radiation_source 'fine-focus sealed tube'
_diffrn_radiation_type MoK\a
_diffrn_radiation_wavelength 0.71073
_diffrn_reflns_av_R_equivalents 0.0296
_diffrn_reflns_av_sigmaI/netI 0.0229
_diffrn_reflns_limit_h_max 14
_diffrn_reflns_limit_h_min -15
_diffrn_reflns_limit_k_max 17
_diffrn_reflns_limit_k_min -23
_diffrn_reflns_limit_l_max 35
_diffrn_reflns_limit_l_min -32
_diffrn_reflns_number 36060
_diffrn_reflns_theta_full 28.27
_diffrn_reflns_theta_max 28.27
_diffrn_reflns_theta_min 1.53
_diffrn_standards_decay_% 0.73
_exptl_absorpt_coefficient_mu 1.590
_exptl_absorpt_correction_T_max 0.6061
_exptl_absorpt_correction_T_min 0.5347
_exptl_absorpt_correction_type empirical
_exptl_absorpt_process_details Sadabs
_exptl_crystal_colour Brown
_exptl_crystal_density_diffrn 1.529
_exptl_crystal_density_method 'not measured'
_exptl_crystal_description Block
_exptl_crystal_F_000 2680
_exptl_crystal_size_max 0.45
_exptl_crystal_size_mid 0.40
_exptl_crystal_size_min 0.35
_refine_diff_density_max 0.662
_refine_diff_density_min -0.491
_refine_diff_density_rms 0.057
_refine_ls_extinction_method none
_refine_ls_goodness_of_fit_ref 1.076
_refine_ls_hydrogen_treatment mixed
_refine_ls_matrix_type full
_refine_ls_number_parameters 370
_refine_ls_number_reflns 6878
_refine_ls_number_restraints 0
_refine_ls_restrained_S_all 1.076
_refine_ls_R_factor_all 0.0548
_refine_ls_R_factor_gt 0.0385
_refine_ls_shift/su_max 0.001
_refine_ls_shift/su_mean 0.000
_refine_ls_structure_factor_coef Fsqd
_refine_ls_weighting_details 'calc w=1/[\s^2^(Fo^2^)+(0.0349P)^2^+4.7130P] where P=(Fo^2^+2Fc^2^)/3'
_refine_ls_weighting_scheme calc
_refine_ls_wR_factor_gt 0.0858
_refine_ls_wR_factor_ref 0.0936
_reflns_number_gt 5471
_reflns_number_total 6878
_reflns_threshold_expression >2sigma(I)
_cod_data_source_file b110747j.txt
_cod_data_source_block for
_cod_depositor_comments
;
The following automatic conversions were performed:

'_symmetry_cell_setting' value 'Orthorhombic' changed to
'orthorhombic' according to
/usr/data/users/saulius/automatic-downloads/retrospective/RSC/lib/dictionaries/cif_core.dic
dictionary named 'cif_core.dic' version 2.4.2 from 2011-04-26.

Automatic conversion script
Id: cif_fix_values 2281 2013-09-26 08:29:07Z andrius 
;
_cod_original_sg_symbol_H-M Pbca
_cod_database_code 7114114

loop_
_symmetry_equiv_pos_as_xyz
'x, y, z'
'-x+1/2, -y, z+1/2'
'-x, y+1/2, -z+1/2'
'x+1/2, -y+1/2, -z'
'-x, -y, -z'
'x-1/2, y, -z-1/2'
'x, -y-1/2, z-1/2'
'-x-1/2, y-1/2, z'

loop_
_atom_site_label
_atom_site_type_symbol
_atom_site_fract_x
_atom_site_fract_y
_atom_site_fract_z
_atom_site_U_iso_or_equiv
_atom_site_adp_type
_atom_site_occupancy
_atom_site_symmetry_multiplicity
_atom_site_calc_flag
_atom_site_refinement_flags
_atom_site_disorder_assembly
_atom_site_disorder_group
Cu1 Cu 0.17102(3) 0.864605(17) 0.325524(11) 0.04016(9) Uani 1 1 d . . .
Ni1 Ni 0.10232(3) 0.672600(16) 0.473748(11) 0.03344(8) Uani 1 1 d . . .
Cl1 Cl 0.05214(7) 0.46389(5) 0.30216(3) 0.05984(19) Uani 1 1 d . . .
O1 O 0.17012(17) 0.67376(9) 0.40183(7) 0.0445(4) Uani 1 1 d . . .
O2 O 0.09868(15) 0.78422(9) 0.46161(6) 0.0389(4) Uani 1 1 d . . .
O3 O 0.16384(19) 0.56365(10) 0.48329(8) 0.0535(5) Uani 1 1 d . . .
O4 O 0.27355(18) 0.65202(12) 0.50094(8) 0.0583(5) Uani 1 1 d . . .
O5 O 0.069(2) 0.3868(8) 0.3062(11) 0.184(12) Uani 0.349(16) 1 d P A 1
O6 O -0.066(2) 0.4770(17) 0.3120(8) 0.084(5) Uani 0.349(16) 1 d P A 1
O7 O 0.102(2) 0.5112(12) 0.2671(9) 0.183(12) Uani 0.349(16) 1 d P A 1
O8 O 0.1109(17) 0.4977(17) 0.3403(8) 0.170(11) Uani 0.349(16) 1 d P A 1
O5' O 0.0322(6) 0.3946(4) 0.2815(4) 0.119(3) Uani 0.651(16) 1 d P A 2
O6' O -0.0550(15) 0.4977(11) 0.3062(6) 0.130(6) Uani 0.651(16) 1 d P A 2
O7' O 0.1170(8) 0.4888(6) 0.2612(3) 0.115(3) Uani 0.651(16) 1 d P A 2
O8' O 0.1132(9) 0.4588(6) 0.3459(3) 0.112(4) Uani 0.651(16) 1 d P A 2
N1 N 0.2084(2) 0.85606(13) 0.25126(9) 0.0503(5) Uani 1 1 d . . .
H1A H 0.1424 0.8642 0.2344 0.060 Uiso 1 1 calc R . .
H1B H 0.2559 0.8939 0.2437 0.060 Uiso 1 1 calc R . .
N2 N 0.1995(2) 0.75908(12) 0.33820(8) 0.0440(5) Uani 1 1 d . . .
N3 N 0.1309(2) 0.97289(13) 0.31419(9) 0.0535(6) Uani 1 1 d . . .
H3A H 0.1940 0.9948 0.3013 0.064 Uiso 1 1 calc R . .
H3B H 0.0768 0.9741 0.2900 0.064 Uiso 1 1 calc R . .
N4 N 0.1197(2) 0.86582(11) 0.39553(8) 0.0406(5) Uani 1 1 d . . .
N5 N 0.2637(2) 0.58249(15) 0.49713(11) 0.0616(7) Uani 1 1 d . . .
N6 N 0.02840(19) 0.67899(11) 0.54684(8) 0.0399(5) Uani 1 1 d . . .
N7 N -0.06745(19) 0.65060(12) 0.44969(8) 0.0424(5) Uani 1 1 d . . .
C1 C 0.2604(3) 0.78798(16) 0.23003(10) 0.0504(7) Uani 1 1 d . . .
H1C H 0.3419 0.7879 0.2379 0.060 Uiso 1 1 calc R . .
H1D H 0.2529 0.7896 0.1937 0.060 Uiso 1 1 calc R . .
C2 C 0.2075(2) 0.71531(15) 0.24903(10) 0.0449(6) Uani 1 1 d . . .
C3 C 0.2405(3) 0.70139(16) 0.30350(10) 0.0524(7) Uani 1 1 d . . .
H3C H 0.2091 0.6538 0.3139 0.063 Uiso 1 1 calc R . .
H3D H 0.3237 0.6983 0.3059 0.063 Uiso 1 1 calc R . .
C4 C 0.2600(3) 0.65173(18) 0.21775(11) 0.0619(8) Uani 1 1 d . . .
H4A H 0.2357 0.6048 0.2313 0.093 Uiso 1 1 calc R . .
H4B H 0.3425 0.6549 0.2189 0.093 Uiso 1 1 calc R . .
H4C H 0.2345 0.6558 0.1835 0.093 Uiso 1 1 calc R . .
C5 C 0.0776(3) 0.7152(2) 0.24276(15) 0.0739(10) Uani 1 1 d . . .
H5A H 0.0443 0.7524 0.2642 0.111 Uiso 1 1 calc R . .
H5B H 0.0477 0.6673 0.2518 0.111 Uiso 1 1 calc R . .
H5C H 0.0585 0.7258 0.2084 0.111 Uiso 1 1 calc R . .
C6 C 0.0897(3) 1.02097(15) 0.35521(11) 0.0514(7) Uani 1 1 d . . .
H6A H 0.0508 1.0635 0.3406 0.062 Uiso 1 1 calc R . .
H6B H 0.1559 1.0395 0.3735 0.062 Uiso 1 1 calc R . .
C7 C 0.0080(2) 0.98380(13) 0.39246(10) 0.0411(5) Uani 1 1 d . . .
C8 C 0.0723(3) 0.92764(14) 0.42475(10) 0.0478(6) Uani 1 1 d . . .
H8A H 0.1347 0.9527 0.4421 0.057 Uiso 1 1 calc R . .
H8B H 0.0202 0.9081 0.4500 0.057 Uiso 1 1 calc R . .
C9 C -0.0380(3) 1.04443(16) 0.42766(12) 0.0593(8) Uani 1 1 d . . .
H9A H -0.0877 1.0224 0.4523 0.089 Uiso 1 1 calc R . .
H9B H -0.0803 1.0804 0.4085 0.089 Uiso 1 1 calc R . .
H9C H 0.0253 1.0684 0.4442 0.089 Uiso 1 1 calc R . .
C10 C -0.0927(3) 0.94676(19) 0.36563(12) 0.0608(8) Uani 1 1 d . . .
H10A H -0.0642 0.9088 0.3436 0.091 Uiso 1 1 calc R . .
H10B H -0.1339 0.9832 0.3464 0.091 Uiso 1 1 calc R . .
H10C H -0.1434 0.9250 0.3900 0.091 Uiso 1 1 calc R . .
C11 C 0.1693(2) 0.73826(13) 0.38351(9) 0.0371(5) Uani 1 1 d . . .
C12 C 0.1260(2) 0.80082(13) 0.41709(9) 0.0355(5) Uani 1 1 d . . .
C13 C -0.0795(3) 0.6366(2) 0.54157(12) 0.0649(9) Uani 1 1 d . . .
H13A H -0.1286 0.6464 0.5703 0.078 Uiso 1 1 calc R . .
H13B H -0.0621 0.5838 0.5412 0.078 Uiso 1 1 calc R . .
C14 C -0.1416(3) 0.6565(2) 0.49493(12) 0.0617(8) Uani 1 1 d . . .
H14A H -0.1701 0.7069 0.4978 0.074 Uiso 1 1 calc R . .
H14B H -0.2074 0.6238 0.4910 0.074 Uiso 1 1 calc R . .
C15 C 0.0085(4) 0.75580(17) 0.56260(12) 0.0690(10) Uani 1 1 d . . .
H15A H -0.0349 0.7562 0.5933 0.104 Uiso 1 1 calc R . .
H15B H -0.0337 0.7816 0.5370 0.104 Uiso 1 1 calc R . .
H15C H 0.0811 0.7801 0.5679 0.104 Uiso 1 1 calc R . .
C16 C 0.0966(3) 0.64277(19) 0.58709(11) 0.0645(9) Uani 1 1 d . . .
H16A H 0.0561 0.6467 0.6184 0.097 Uiso 1 1 calc R . .
H16B H 0.1700 0.6668 0.5899 0.097 Uiso 1 1 calc R . .
H16C H 0.1077 0.5913 0.5790 0.097 Uiso 1 1 calc R . .
C17 C -0.0711(3) 0.57464(19) 0.42891(15) 0.0748(10) Uani 1 1 d . . .
H17A H -0.1478 0.5637 0.4176 0.112 Uiso 1 1 calc R . .
H17B H -0.0492 0.5397 0.4544 0.112 Uiso 1 1 calc R . .
H17C H -0.0188 0.5710 0.4011 0.112 Uiso 1 1 calc R . .
C18 C -0.1116(3) 0.7028(2) 0.41161(13) 0.0687(9) Uani 1 1 d . . .
H18A H -0.1907 0.6915 0.4045 0.103 Uiso 1 1 calc R . .
H18B H -0.0670 0.6983 0.3814 0.103 Uiso 1 1 calc R . .
H18C H -0.1059 0.7527 0.4241 0.103 Uiso 1 1 calc R . .

loop_
_atom_site_aniso_label
_atom_site_aniso_U_11
_atom_site_aniso_U_22
_atom_site_aniso_U_33
_atom_site_aniso_U_23
_atom_site_aniso_U_13
_atom_site_aniso_U_12
Cu1 0.04647(18) 0.03548(16) 0.03853(16) 0.00957(12) 0.00550(13) 0.00488(13)
Ni1 0.03851(16) 0.02718(14) 0.03462(15) 0.00463(12) 0.00223(12) 0.00184(12)
Cl1 0.0673(5) 0.0624(5) 0.0498(4) -0.0054(3) -0.0037(3) -0.0096(4)
O1 0.0622(12) 0.0310(8) 0.0402(9) 0.0067(7) 0.0105(8) 0.0077(8)
O2 0.0552(11) 0.0294(8) 0.0322(8) 0.0039(6) 0.0019(7) 0.0001(7)
O3 0.0650(14) 0.0343(9) 0.0611(12) 0.0078(8) 0.0056(10) 0.0063(9)
O4 0.0445(11) 0.0601(13) 0.0704(14) 0.0100(11) -0.0020(10) -0.0018(9)
O5 0.212(19) 0.062(7) 0.28(2) 0.068(11) 0.193(17) 0.049(10)
O6 0.073(8) 0.107(13) 0.070(7) 0.002(7) -0.019(5) -0.004(8)
O7 0.26(2) 0.114(12) 0.178(17) 0.068(11) 0.030(15) -0.111(15)
O8 0.071(8) 0.28(3) 0.160(16) -0.163(16) -0.002(10) -0.021(13)
O5' 0.072(3) 0.089(5) 0.196(7) -0.076(5) -0.028(4) -0.003(3)
O6' 0.108(9) 0.129(11) 0.152(10) -0.039(7) -0.014(7) 0.050(7)
O7' 0.123(5) 0.149(7) 0.073(4) 0.059(4) 0.020(3) 0.051(5)
O8' 0.095(4) 0.191(10) 0.050(3) 0.033(5) -0.024(3) -0.029(6)
N1 0.0579(14) 0.0470(12) 0.0459(12) 0.0098(10) 0.0071(11) 0.0040(11)
N2 0.0584(13) 0.0362(11) 0.0375(11) 0.0083(9) 0.0113(10) 0.0121(10)
N3 0.0627(15) 0.0440(13) 0.0538(14) 0.0170(11) 0.0140(11) 0.0093(11)
N4 0.0569(13) 0.0288(10) 0.0361(10) 0.0056(8) 0.0032(9) 0.0045(9)
N5 0.0533(16) 0.0602(17) 0.0713(17) 0.0151(13) 0.0046(13) 0.0190(13)
N6 0.0465(12) 0.0365(11) 0.0367(10) 0.0028(8) 0.0039(9) 0.0000(9)
N7 0.0441(12) 0.0405(11) 0.0427(11) -0.0042(9) -0.0017(9) -0.0013(9)
C1 0.0539(16) 0.0540(16) 0.0432(14) 0.0029(12) 0.0143(12) -0.0002(13)
C2 0.0433(14) 0.0463(14) 0.0452(13) 0.0015(12) 0.0099(11) 0.0014(11)
C3 0.0648(19) 0.0471(15) 0.0452(14) 0.0037(12) 0.0141(13) 0.0189(14)
C4 0.076(2) 0.0580(18) 0.0520(17) -0.0079(14) 0.0185(16) -0.0023(16)
C5 0.0486(18) 0.076(2) 0.097(3) -0.002(2) 0.0003(18) -0.0083(16)
C6 0.0600(18) 0.0335(13) 0.0607(17) 0.0092(12) 0.0089(14) 0.0021(12)
C7 0.0479(14) 0.0306(11) 0.0447(13) 0.0015(10) 0.0030(11) 0.0024(10)
C8 0.0722(19) 0.0320(12) 0.0391(13) 0.0001(10) -0.0004(13) 0.0051(12)
C9 0.079(2) 0.0397(15) 0.0595(17) -0.0023(13) 0.0083(16) 0.0144(14)
C10 0.0487(17) 0.070(2) 0.0634(19) -0.0047(16) 0.0025(14) -0.0025(15)
C11 0.0388(12) 0.0325(12) 0.0401(12) 0.0044(10) 0.0015(10) 0.0053(9)
C12 0.0389(12) 0.0309(11) 0.0368(12) 0.0021(9) 0.0013(10) -0.0009(9)
C13 0.0574(19) 0.082(2) 0.0550(17) 0.0021(17) 0.0136(15) -0.0121(17)
C14 0.0416(16) 0.081(2) 0.0621(19) -0.0021(17) 0.0038(14) -0.0005(15)
C15 0.109(3) 0.0465(16) 0.0516(17) -0.0049(14) 0.0173(18) 0.0099(18)
C16 0.083(2) 0.068(2) 0.0418(15) 0.0134(14) 0.0019(15) 0.0113(18)
C17 0.071(2) 0.0550(19) 0.099(3) -0.0311(19) -0.006(2) -0.0089(16)
C18 0.0584(19) 0.081(2) 0.067(2) 0.0132(18) -0.0250(16) -0.0029(17)

loop_
_atom_type_symbol
_atom_type_description
_atom_type_scat_dispersion_real
_atom_type_scat_dispersion_imag
_atom_type_scat_source
C C 0.0033 0.0016 'International Tables Vol C Tables 4.2.6.8 and 6.1.1.4'
H H 0.0000 0.0000 'International Tables Vol C Tables 4.2.6.8 and 6.1.1.4'
N N 0.0061 0.0033 'International Tables Vol C Tables 4.2.6.8 and 6.1.1.4'
O O 0.0106 0.0060 'International Tables Vol C Tables 4.2.6.8 and 6.1.1.4'
Cl Cl 0.1484 0.1585 'International Tables Vol C Tables 4.2.6.8 and 6.1.1.4'
Ni Ni 0.3393 1.1124 'International Tables Vol C Tables 4.2.6.8 and 6.1.1.4'
Cu Cu 0.3201 1.2651 'International Tables Vol C Tables 4.2.6.8 and 6.1.1.4'

loop_
_geom_angle_atom_site_label_1
_geom_angle_atom_site_label_2
_geom_angle_atom_site_label_3
_geom_angle
N4 Cu1 N2 84.16(8)
N4 Cu1 N3 93.49(9)
N2 Cu1 N3 176.22(10)
N4 Cu1 N1 173.47(10)
N2 Cu1 N1 93.33(9)
N3 Cu1 N1 88.69(9)
O2 Ni1 O1 81.44(6)
O2 Ni1 O3 161.24(8)
O1 Ni1 O3 89.53(7)
O2 Ni1 N7 96.75(8)
O1 Ni1 N7 94.41(8)
O3 Ni1 N7 100.33(9)
O2 Ni1 N6 94.78(7)
O1 Ni1 N6 176.05(7)
O3 Ni1 N6 94.42(8)
N7 Ni1 N6 84.87(8)
O2 Ni1 O4 104.06(8)
O1 Ni1 O4 87.76(8)
O3 Ni1 O4 58.93(8)
N7 Ni1 O4 159.17(8)
N6 Ni1 O4 94.30(8)
O8' Cl1 O8 30.3(14)
O8' Cl1 O5' 111.5(5)
O8 Cl1 O5' 141.3(13)
O8' Cl1 O7 113.5(11)
O8 Cl1 O7 91.1(17)
O5' Cl1 O7 110.8(13)
O8' Cl1 O6' 115.4(9)
O8 Cl1 O6' 101.3(12)
O5' Cl1 O6' 106.0(8)
O7 Cl1 O6' 98.9(13)
O8' Cl1 O7' 113.9(6)
O8 Cl1 O7' 99.6(13)
O5' Cl1 O7' 94.0(7)
O7 Cl1 O7' 19.4(14)
O6' Cl1 O7' 113.8(8)
O8' Cl1 O5 78.2(13)
O8 Cl1 O5 108.1(13)
O5' Cl1 O5 33.3(13)
O7 Cl1 O5 126.7(14)
O6' Cl1 O5 123.6(10)
O7' Cl1 O5 107.4(7)
O8' Cl1 O6 110.9(10)
O8 Cl1 O6 105.8(13)
O5' Cl1 O6 93.6(12)
O7 Cl1 O6 115.0(15)
O6' Cl1 O6 17.3(17)
O7' Cl1 O6 127.8(10)
O5 Cl1 O6 106.8(14)
C11 O1 Ni1 111.38(15)
C12 O2 Ni1 112.17(15)
N5 O3 Ni1 95.58(16)
N5 O4 Ni1 93.46(17)
C1 N1 Cu1 121.49(17)
C11 N2 C3 117.6(2)
C11 N2 Cu1 113.00(16)
C3 N2 Cu1 129.23(16)
C6 N3 Cu1 121.96(17)
C12 N4 C8 117.9(2)
C12 N4 Cu1 113.05(16)
C8 N4 Cu1 128.95(16)
O4 N5 O3 111.9(2)
C15 N6 C13 112.5(3)
C15 N6 C16 107.0(2)
C13 N6 C16 107.2(2)
C15 N6 Ni1 112.12(17)
C13 N6 Ni1 103.18(17)
C16 N6 Ni1 114.89(18)
C18 N7 C17 108.8(3)
C18 N7 C14 108.1(2)
C17 N7 C14 110.7(3)
C18 N7 Ni1 114.45(18)
C17 N7 Ni1 108.34(19)
C14 N7 Ni1 106.43(17)
N1 C1 C2 114.7(2)
C5 C2 C3 110.8(3)
C5 C2 C1 111.3(3)
C3 C2 C1 110.8(2)
C5 C2 C4 109.4(3)
C3 C2 C4 107.1(2)
C1 C2 C4 107.3(2)
N2 C3 C2 113.7(2)
N3 C6 C7 115.2(2)
C8 C7 C10 110.5(2)
C8 C7 C6 110.7(2)
C10 C7 C6 111.4(2)
C8 C7 C9 107.4(2)
C10 C7 C9 109.2(2)
C6 C7 C9 107.5(2)
N4 C8 C7 112.9(2)
O1 C11 N2 128.2(2)
O1 C11 C12 117.2(2)
N2 C11 C12 114.6(2)
O2 C12 N4 127.6(2)
O2 C12 C11 117.3(2)
N4 C12 C11 115.0(2)
N6 C13 C14 111.6(3)
C13 C14 N7 112.4(3)

loop_
_geom_bond_atom_site_label_1
_geom_bond_atom_site_label_2
_geom_bond_distance
Cu1 N4 1.956(2)
Cu1 N2 1.957(2)
Cu1 N3 2.026(2)
Cu1 N1 2.029(2)
Ni1 O2 2.0349(16)
Ni1 O1 2.0697(17)
Ni1 O3 2.1021(18)
Ni1 N7 2.111(2)
Ni1 N6 2.129(2)
Ni1 O4 2.149(2)
Cl1 O8' 1.366(7)
Cl1 O8 1.366(16)
Cl1 O5' 1.382(6)
Cl1 O7 1.387(15)
Cl1 O6' 1.389(17)
Cl1 O7' 1.398(8)
Cl1 O5 1.407(13)
Cl1 O6 1.41(3)
O1 C11 1.259(3)
O2 C12 1.262(3)
O3 N5 1.264(3)
O4 N5 1.260(3)
N1 C1 1.478(3)
N2 C11 1.311(3)
N2 C3 1.469(3)
N3 C6 1.473(4)
N4 C12 1.305(3)
N4 C8 1.465(3)
N6 C15 1.463(4)
N6 C13 1.474(4)
N6 C16 1.483(4)
N7 C18 1.474(4)
N7 C17 1.475(4)
N7 C14 1.484(4)
C1 C2 1.531(4)
C2 C5 1.519(4)
C2 C3 1.520(4)
C2 C4 1.541(4)
C6 C7 1.527(4)
C7 C8 1.522(3)
C7 C10 1.524(4)
C7 C9 1.534(4)
C11 C12 1.523(3)
C13 C14 1.479(5)

loop_
_geom_hbond_atom_site_label_D
_geom_hbond_atom_site_label_H
_geom_hbond_atom_site_label_A
_geom_hbond_distance_DH
_geom_hbond_distance_HA
_geom_hbond_distance_DA
_geom_hbond_angle_DHA
_geom_hbond_site_symmetry_A
N1 H1A O5' 0.90 2.14 3.009(6) 161.0 3
N1 H1A O5 0.90 2.72 3.61(3) 173.4 3
N1 H1A O6 0.90 2.54 3.21(2) 132.2 3
N1 H1A O6' 0.90 2.82 3.465(18) 129.4 3
N1 H1B O7' 0.90 2.30 3.144(9) 155.3 8_665
N1 H1B O7 0.90 2.75 3.58(3) 154.0 8_665
N1 H1B O5' 0.90 2.66 3.195(8) 119.1 8_665
N1 H1B O5 0.90 2.63 3.018(14) 107.1 8_665
N3 H3A O7 0.90 2.56 3.42(3) 160.3 8_665
N3 H3A O7' 0.90 2.44 3.262(9) 151.5 8_665
N3 H3A O8' 0.90 2.61 3.100(11) 114.7 8_665
N3 H3A O8 0.90 2.49 3.11(2) 126.3 8_665
N3 H3B O6' 0.90 2.61 3.352(16) 140.7 3
N3 H3B O6 0.90 2.72 3.44(2) 138.4 3
N3 H3B O7' 0.90 2.65 3.522(10) 164.9 3
N3 H3B O7 0.90 2.66 3.53(3) 163.8 3
N3 H3B Cl1 0.90 2.88 3.759(3) 166.2 3

loop_
_geom_torsion_atom_site_label_1
_geom_torsion_atom_site_label_2
_geom_torsion_atom_site_label_3
_geom_torsion_atom_site_label_4
_geom_torsion
O2 Ni1 O1 C11 -4.90(17)
O3 Ni1 O1 C11 -168.40(18)
N7 Ni1 O1 C11 91.28(18)
N6 Ni1 O1 C11 12.0(13)
O4 Ni1 O1 C11 -109.48(18)
O1 Ni1 O2 C12 6.56(17)
O3 Ni1 O2 C12 68.6(3)
N7 Ni1 O2 C12 -86.91(17)
N6 Ni1 O2 C12 -172.29(17)
O4 Ni1 O2 C12 92.06(17)
O2 Ni1 O3 N5 24.4(3)
O1 Ni1 O3 N5 85.29(17)
N7 Ni1 O3 N5 179.68(17)
N6 Ni1 O3 N5 -94.74(17)
O4 Ni1 O3 N5 -2.38(16)
O2 Ni1 O4 N5 -169.01(16)
O1 Ni1 O4 N5 -88.41(17)
O3 Ni1 O4 N5 2.38(16)
N7 Ni1 O4 N5 8.1(3)
N6 Ni1 O4 N5 94.96(17)
N4 Cu1 N1 C1 -77.4(8)
N2 Cu1 N1 C1 -10.2(2)
N3 Cu1 N1 C1 173.0(2)
N4 Cu1 N2 C11 2.39(19)
N3 Cu1 N2 C11 -49.3(16)
N1 Cu1 N2 C11 -171.6(2)
N4 Cu1 N2 C3 177.3(3)
N3 Cu1 N2 C3 125.7(15)
N1 Cu1 N2 C3 3.4(3)
N4 Cu1 N3 C6 4.9(2)
N2 Cu1 N3 C6 56.4(16)
N1 Cu1 N3 C6 178.8(2)
N2 Cu1 N4 C12 -0.61(19)
N3 Cu1 N4 C12 176.4(2)
N1 Cu1 N4 C12 67.1(8)
N2 Cu1 N4 C8 -177.8(3)
N3 Cu1 N4 C8 -0.8(3)
N1 Cu1 N4 C8 -110.2(8)
Ni1 O4 N5 O3 -3.7(2)
Ni1 O3 N5 O4 3.8(3)
O2 Ni1 N6 C15 -3.0(2)
O1 Ni1 N6 C15 -19.8(13)
O3 Ni1 N6 C15 160.6(2)
N7 Ni1 N6 C15 -99.4(2)
O4 Ni1 N6 C15 101.5(2)
O2 Ni1 N6 C13 118.26(19)
O1 Ni1 N6 C13 101.5(12)
O3 Ni1 N6 C13 -78.10(19)
N7 Ni1 N6 C13 21.90(19)
O4 Ni1 N6 C13 -137.22(19)
O2 Ni1 N6 C16 -125.5(2)
O1 Ni1 N6 C16 -142.3(11)
O3 Ni1 N6 C16 38.2(2)
N7 Ni1 N6 C16 138.2(2)
O4 Ni1 N6 C16 -21.0(2)
O2 Ni1 N7 C18 28.5(2)
O1 Ni1 N7 C18 -53.4(2)
O3 Ni1 N7 C18 -143.7(2)
N6 Ni1 N7 C18 122.7(2)
O4 Ni1 N7 C18 -148.7(3)
O2 Ni1 N7 C17 150.1(2)
O1 Ni1 N7 C17 68.3(2)
O3 Ni1 N7 C17 -22.1(2)
N6 Ni1 N7 C17 -115.6(2)
O4 Ni1 N7 C17 -27.0(4)
O2 Ni1 N7 C14 -90.81(19)
O1 Ni1 N7 C14 -172.69(19)
O3 Ni1 N7 C14 96.98(19)
N6 Ni1 N7 C14 3.41(19)
O4 Ni1 N7 C14 92.0(3)
Cu1 N1 C1 C2 43.6(3)
N1 C1 C2 C5 52.5(3)
N1 C1 C2 C3 -71.2(3)
N1 C1 C2 C4 172.2(3)
C11 N2 C3 C2 145.8(3)
Cu1 N2 C3 C2 -28.9(4)
C5 C2 C3 N2 -62.6(3)
C1 C2 C3 N2 61.5(3)
C4 C2 C3 N2 178.2(3)
Cu1 N3 C6 C7 -38.5(3)
N3 C6 C7 C8 70.6(3)
N3 C6 C7 C10 -52.7(3)
N3 C6 C7 C9 -172.4(3)
C12 N4 C8 C7 -147.8(2)
Cu1 N4 C8 C7 29.3(4)
C10 C7 C8 N4 60.2(3)
C6 C7 C8 N4 -63.7(3)
C9 C7 C8 N4 179.2(2)
Ni1 O1 C11 N2 -175.9(2)
Ni1 O1 C11 C12 2.7(3)
C3 N2 C11 O1 -0.4(4)
Cu1 N2 C11 O1 175.2(2)
C3 N2 C11 C12 -179.1(2)
Cu1 N2 C11 C12 -3.5(3)
Ni1 O2 C12 N4 171.5(2)
Ni1 O2 C12 C11 -7.1(3)
C8 N4 C12 O2 -2.1(4)
Cu1 N4 C12 O2 -179.6(2)
C8 N4 C12 C11 176.5(2)
Cu1 N4 C12 C11 -1.1(3)
O1 C11 C12 O2 3.0(3)
N2 C11 C12 O2 -178.1(2)
O1 C11 C12 N4 -175.7(2)
N2 C11 C12 N4 3.1(3)
C15 N6 C13 C14 76.1(3)
C16 N6 C13 C14 -166.6(3)
Ni1 N6 C13 C14 -44.9(3)
N6 C13 C14 N7 52.8(4)
C18 N7 C14 C13 -152.9(3)
C17 N7 C14 C13 88.0(3)
Ni1 N7 C14 C13 -29.5(3)
